data_4114562
loop_
_publ_author_name
'Yuxia Liu'
'Thomas C. Stringfellow'
'David Ballweg'
'Ilia A. Guzei'
'Robert West'

_publ_contact_author
; 
   Prof. Robert West 
   Department of Chemistry 
   University of Wisconsin 
   1101 University Ave. 
   Madison, WI  53706-1396  USA 
;
_publ_contact_author_email west@chem.wisc.edu
_publ_contact_author_fax 1(608)2620381
_publ_contact_author_phone 1(608)2621873
_publ_section_title
;
 Structure and Chemistry of 1-Silafluorenyl Dianion, Its Derivatives, and
 an Organosilicon Diradical Dianion
;
_journal_name_full 'Journal of the American Chemical Society'
_journal_page_first 49
_journal_page_last 57
_journal_paper_doi 10.1021/ja011821m
_journal_volume 124
_journal_year 2002
_chemical_formula_moiety '2K+ 2(C12 H24 O6) 2(C4 H10 O2) (C28 H26 Si2)2-'
_chemical_formula_sum 'C60 H94 K2 O16 Si2'
_chemical_formula_weight 1205.73
_chemical_name_systematic
; 
 ? 
;
_space_group_IT_number 2
_symmetry_cell_setting triclinic
_symmetry_space_group_name_Hall '-P 1'
_symmetry_space_group_name_H-M 'P -1'
_atom_sites_solution_hydrogens geom
_atom_sites_solution_primary direct
_atom_sites_solution_secondary difmap
_audit_creation_method SHELXL-97
_cell_angle_alpha 72.274(4)
_cell_angle_beta 76.170(5)
_cell_angle_gamma 68.932(4)
_cell_formula_units_Z 1
_cell_length_a 9.499(3)
_cell_length_b 12.856(4)
_cell_length_c 14.846(4)
_cell_measurement_reflns_used 8027
_cell_measurement_temperature 133(2)
_cell_measurement_theta_max 28.77
_cell_measurement_theta_min 2.32
_cell_volume 1594.3(8)
_computing_structure_refinement 'SHELXL-97 (Sheldrick, 1997)'
_computing_structure_solution 'SHELXS-97 (Sheldrick, 1990)'
_diffrn_ambient_temperature 133(2)
_diffrn_measured_fraction_theta_full 0.970
_diffrn_measured_fraction_theta_max 0.970
_diffrn_measurement_device 'Bruker SMART/P4'
_diffrn_measurement_method '\f scan frames'
_diffrn_radiation_monochromator graphite
_diffrn_radiation_source 'sealed tube'
_diffrn_radiation_type MoK\a
_diffrn_radiation_wavelength 0.71073
_diffrn_reflns_av_R_equivalents 0.0600
_diffrn_reflns_av_sigmaI/netI 0.0695
_diffrn_reflns_limit_h_max 11
_diffrn_reflns_limit_h_min -11
_diffrn_reflns_limit_k_max 15
_diffrn_reflns_limit_k_min -15
_diffrn_reflns_limit_l_max 16
_diffrn_reflns_limit_l_min -15
_diffrn_reflns_number 17197
_diffrn_reflns_theta_full 25.00
_diffrn_reflns_theta_max 25.00
_diffrn_reflns_theta_min 1.75
_diffrn_standards_decay_% 0.03
_diffrn_standards_number 136
_exptl_absorpt_coefficient_mu 0.250
_exptl_absorpt_correction_T_max 0.9706
_exptl_absorpt_correction_T_min 0.8747
_exptl_absorpt_correction_type empirical
_exptl_crystal_colour black
_exptl_crystal_density_diffrn 1.256
_exptl_crystal_description plate
_exptl_crystal_F_000 648
_exptl_crystal_size_max 0.55
_exptl_crystal_size_mid 0.34
_exptl_crystal_size_min 0.12
_refine_diff_density_max 0.799
_refine_diff_density_min -0.799
_refine_diff_density_rms 0.085
_refine_ls_extinction_method none
_refine_ls_goodness_of_fit_ref 1.071
_refine_ls_hydrogen_treatment mixed
_refine_ls_matrix_type full
_refine_ls_number_parameters 425
_refine_ls_number_reflns 5460
_refine_ls_number_restraints 238
_refine_ls_restrained_S_all 1.059
_refine_ls_R_factor_all 0.1040
_refine_ls_R_factor_gt 0.0703
_refine_ls_shift/su_max 0.000
_refine_ls_shift/su_mean 0.000
_refine_ls_structure_factor_coef Fsqd
_refine_ls_weighting_details 'calc w=1/[\s^2^(Fo^2^)+(0.0880P)^2^+2.6080P] where P=(Fo^2^+2Fc^2^)/3'
_refine_ls_weighting_scheme calc
_refine_ls_wR_factor_gt 0.1722
_refine_ls_wR_factor_ref 0.1946
_reflns_number_gt 3763
_reflns_number_total 5460
_reflns_threshold_expression >2sigma(I)
_cod_data_source_file ja011821m_1.cif
_cod_data_source_block 00094
_cod_database_code 4114562

loop_
_symmetry_equiv_pos_as_xyz
'x, y, z'
'-x, -y, -z'

loop_
_atom_site_label
_atom_site_type_symbol
_atom_site_fract_x
_atom_site_fract_y
_atom_site_fract_z
_atom_site_U_iso_or_equiv
_atom_site_adp_type
_atom_site_occupancy
_atom_site_symmetry_multiplicity
_atom_site_calc_flag
_atom_site_refinement_flags
_atom_site_disorder_assembly
_atom_site_disorder_group
K1 K 0.25495(10) 0.24550(7) 0.75366(6) 0.0264(3) Uani 1 1 d D . .
Si1 Si 0.51813(13) 0.18080(9) 0.42246(8) 0.0263(3) Uani 1 1 d D . .
C1 C 0.4303(6) 0.2427(4) 0.5290(4) 0.0403(12) Uani 1 1 d D A .
H1A H 0.493(4) 0.204(3) 0.5814(18) 0.048 Uiso 1 1 d D . .
H1B H 0.322(3) 0.244(4) 0.549(3) 0.048 Uiso 1 1 d D . .
H1C H 0.430(5) 0.322(2) 0.516(2) 0.048 Uiso 1 1 d D . .
C2 C 0.4810(5) 0.0400(3) 0.4516(3) 0.0306(10) Uani 1 1 d . . .
H2A H 0.3719 0.0553 0.4495 0.037 Uiso 1 1 calc R . .
H2B H 0.5410 -0.0007 0.4011 0.037 Uiso 1 1 calc R . .
C3 C 0.4559(4) 0.2751(3) 0.3085(3) 0.0222(9) Uani 1 1 d . A .
C4 C 0.3146(5) 0.3171(3) 0.2774(3) 0.0278(9) Uani 1 1 d . . .
H4 H 0.2297 0.2996 0.3201 0.033 Uiso 1 1 calc R A .
C5 C 0.2942(5) 0.3833(4) 0.1864(3) 0.0332(10) Uani 1 1 d . A .
H5 H 0.1967 0.4120 0.1662 0.040 Uiso 1 1 calc R . .
C6 C 0.4208(5) 0.4072(3) 0.1244(3) 0.0310(10) Uani 1 1 d . . .
H6 H 0.4081 0.4532 0.0615 0.037 Uiso 1 1 calc R A .
C7 C 0.5619(5) 0.3668(3) 0.1513(3) 0.0281(10) Uani 1 1 d . A .
H7 H 0.6455 0.3840 0.1068 0.034 Uiso 1 1 calc R . .
C8 C 0.5852(4) 0.2997(3) 0.2444(3) 0.0219(9) Uani 1 1 d . . .
C9 C 0.7263(4) 0.2503(3) 0.2817(3) 0.0236(9) Uani 1 1 d . A .
C10 C 0.8688(4) 0.2620(3) 0.2347(3) 0.0245(9) Uani 1 1 d . . .
H10 H 0.8769 0.3057 0.1704 0.029 Uiso 1 1 calc R A .
C11 C 0.9963(5) 0.2123(3) 0.2787(3) 0.0322(10) Uani 1 1 d . A .
H11 H 1.0912 0.2215 0.2449 0.039 Uiso 1 1 calc R . .
C12 C 0.9876(5) 0.1482(4) 0.3729(3) 0.0357(11) Uani 1 1 d . . .
H12 H 1.0758 0.1146 0.4039 0.043 Uiso 1 1 calc R A .
C13 C 0.8495(5) 0.1339(3) 0.4212(3) 0.0315(10) Uani 1 1 d . A .
H13 H 0.8446 0.0898 0.4854 0.038 Uiso 1 1 calc R . .
C14 C 0.7183(5) 0.1817(3) 0.3791(3) 0.0251(9) Uani 1 1 d . A .
O1 O 0.4659(4) 0.0413(3) 0.8390(2) 0.0435(8) Uani 1 1 d U A .
O2 O 0.5607(3) 0.2404(3) 0.7527(2) 0.0421(8) Uani 1 1 d U A .
O3 O 0.3383(3) 0.4443(2) 0.6879(2) 0.0294(6) Uani 1 1 d U A .
O4 O 0.0906(3) 0.4337(2) 0.6227(2) 0.0283(6) Uani 1 1 d U A .
O5 O 0.0028(3) 0.2331(2) 0.6872(2) 0.0300(7) Uani 1 1 d U A .
O6 O 0.2285(4) 0.0337(2) 0.7638(2) 0.0359(7) Uani 1 1 d U A .
C15 C 0.2883(6) -0.0507(4) 0.8440(4) 0.0433(10) Uani 1 1 d U . .
H15A H 0.2757 -0.1249 0.8467 0.052 Uiso 1 1 calc R A .
H15B H 0.2330 -0.0269 0.9036 0.052 Uiso 1 1 calc R . .
C16 C 0.4519(6) -0.0636(4) 0.8345(4) 0.0481(11) Uani 1 1 d U A .
H16A H 0.4984 -0.1270 0.8866 0.058 Uiso 1 1 calc R . .
H16B H 0.5057 -0.0821 0.7727 0.058 Uiso 1 1 calc R . .
C17 C 0.6202(6) 0.0410(4) 0.8186(5) 0.0593(14) Uani 1 1 d U . .
H17A H 0.6637 0.0317 0.7528 0.071 Uiso 1 1 calc R A .
H17B H 0.6814 -0.0241 0.8636 0.071 Uiso 1 1 calc R . .
C18 C 0.6257(6) 0.1519(5) 0.8281(4) 0.0584(14) Uani 1 1 d U A .
H18A H 0.5681 0.1671 0.8902 0.070 Uiso 1 1 calc R . .
H18B H 0.7326 0.1478 0.8254 0.070 Uiso 1 1 calc R . .
C19 C 0.5656(5) 0.3487(4) 0.7555(4) 0.0427(10) Uani 1 1 d U . .
H19A H 0.6726 0.3461 0.7503 0.051 Uiso 1 1 calc R A .
H19B H 0.5095 0.3675 0.8168 0.051 Uiso 1 1 calc R . .
C20 C 0.4943(5) 0.4375(4) 0.6745(3) 0.0374(10) Uani 1 1 d U A .
H20A H 0.5027 0.5128 0.6723 0.045 Uiso 1 1 calc R . .
H20B H 0.5470 0.4167 0.6133 0.045 Uiso 1 1 calc R . .
C21 C 0.2574(5) 0.5345(4) 0.6192(3) 0.0311(8) Uani 1 1 d U . .
H21A H 0.3025 0.5231 0.5542 0.037 Uiso 1 1 calc R A .
H21B H 0.2625 0.6089 0.6224 0.037 Uiso 1 1 calc R . .
C22 C 0.0954(5) 0.5349(3) 0.6403(3) 0.0293(8) Uani 1 1 d U A .
H22A H 0.0542 0.5369 0.7078 0.035 Uiso 1 1 calc R . .
H22B H 0.0325 0.6036 0.5989 0.035 Uiso 1 1 calc R . .
C23 C -0.0595(5) 0.4336(3) 0.6252(3) 0.0306(9) Uani 1 1 d U . .
H23A H -0.1100 0.4988 0.5756 0.037 Uiso 1 1 calc R A .
H23B H -0.1203 0.4414 0.6884 0.037 Uiso 1 1 calc R . .
C24 C -0.0480(5) 0.3224(4) 0.6073(3) 0.0309(9) Uani 1 1 d U A .
H24A H -0.1489 0.3241 0.5983 0.037 Uiso 1 1 calc R . .
H24B H 0.0248 0.3095 0.5488 0.037 Uiso 1 1 calc R . .
C25 C 0.0264(5) 0.1227(4) 0.6725(3) 0.0371(10) Uani 1 1 d U . .
H25A H 0.1026 0.1103 0.6151 0.044 Uiso 1 1 calc R A .
H25B H -0.0703 0.1178 0.6627 0.044 Uiso 1 1 calc R . .
C26 C 0.0816(6) 0.0344(4) 0.7585(4) 0.0386(10) Uani 1 1 d U A .
H26A H 0.0109 0.0521 0.8166 0.046 Uiso 1 1 calc R . .
H26B H 0.0859 -0.0422 0.7544 0.046 Uiso 1 1 calc R . .
O7 O 0.0424(6) 0.1923(5) 0.9184(3) 0.0401(13) Uani 0.636(6) 1 d PDU A 1
O8 O 0.2094(7) 0.3310(4) 0.9158(3) 0.0368(12) Uani 0.636(6) 1 d PDU A 1
C27 C -0.1123(7) 0.2549(10) 0.9303(7) 0.050(2) Uani 0.636(6) 1 d PDU A 1
H27A H -0.1638 0.2166 0.9896 0.075 Uiso 0.636(6) 1 d PR A 1
H27B H -0.1581 0.2596 0.8760 0.075 Uiso 0.636(6) 1 d PR A 1
H27C H -0.1234 0.3325 0.9336 0.075 Uiso 0.636(6) 1 d PR A 1
C28 C 0.1148(8) 0.1737(6) 0.9959(4) 0.0391(13) Uani 0.636(6) 1 d PDU A 1
H28A H 0.2153 0.1143 0.9898 0.047 Uiso 0.636(6) 1 calc PR A 1
H28B H 0.0530 0.1442 1.0556 0.047 Uiso 0.636(6) 1 calc PR A 1
C29 C 0.1369(10) 0.2794(6) 1.0027(4) 0.0380(13) Uani 0.636(6) 1 d PDU A 1
H29A H 0.0366 0.3342 1.0200 0.046 Uiso 0.636(6) 1 calc PR A 1
H29B H 0.1993 0.2600 1.0537 0.046 Uiso 0.636(6) 1 calc PR A 1
C30 C 0.1929(17) 0.4455(6) 0.9080(7) 0.040(2) Uani 0.636(6) 1 d PDU A 1
H30A H 0.2313 0.4507 0.9617 0.059 Uiso 0.636(6) 1 d PR A 1
H30B H 0.0851 0.4912 0.9091 0.059 Uiso 0.636(6) 1 d PR A 1
H30C H 0.2514 0.4752 0.8478 0.059 Uiso 0.636(6) 1 d PR A 1
O7' O 0.0306(9) 0.2356(10) 0.9170(5) 0.0414(17) Uani 0.364(6) 1 d PDU A 2
O8' O 0.2719(11) 0.3157(8) 0.9121(5) 0.0376(17) Uani 0.364(6) 1 d PDU A 2
C27' C -0.1255(11) 0.279(2) 0.9120(12) 0.047(3) Uani 0.364(6) 1 d PDU A 2
H27D H -0.1437 0.2745 0.8513 0.070 Uiso 0.364(6) 1 d PR A 2
H27E H -0.1629 0.3596 0.9159 0.070 Uiso 0.364(6) 1 d PR A 2
H27F H -0.1795 0.2343 0.9652 0.070 Uiso 0.364(6) 1 d PR A 2
C28' C 0.0680(12) 0.2417(13) 1.0003(6) 0.0399(15) Uani 0.364(6) 1 d PDU A 2
H28C H 0.0463 0.1786 1.0537 0.048 Uiso 0.364(6) 1 calc PR A 2
H28D H 0.0031 0.3153 1.0163 0.048 Uiso 0.364(6) 1 calc PR A 2
C29' C 0.2303(15) 0.2334(10) 0.9899(7) 0.0395(15) Uani 0.364(6) 1 d PDU A 2
H29C H 0.2497 0.2431 1.0491 0.047 Uiso 0.364(6) 1 calc PR A 2
H29D H 0.2949 0.1559 0.9820 0.047 Uiso 0.364(6) 1 calc PR A 2
C30' C 0.207(3) 0.4277(9) 0.9238(13) 0.040(3) Uani 0.364(6) 1 d PDU A 2
H30D H 0.2547 0.4792 0.8729 0.060 Uiso 0.364(6) 1 d PR A 2
H30E H 0.2220 0.4303 0.9861 0.060 Uiso 0.364(6) 1 d PR A 2
H30F H 0.0977 0.4523 0.9206 0.060 Uiso 0.364(6) 1 d PR A 2

loop_
_atom_site_aniso_label
_atom_site_aniso_U_11
_atom_site_aniso_U_22
_atom_site_aniso_U_33
_atom_site_aniso_U_23
_atom_site_aniso_U_13
_atom_site_aniso_U_12
K1 0.0271(5) 0.0222(5) 0.0251(5) -0.0040(4) -0.0097(4) 0.0004(3)
Si1 0.0334(7) 0.0205(6) 0.0218(6) 0.0021(5) -0.0066(5) -0.0090(5)
C1 0.040(3) 0.039(3) 0.038(3) -0.013(2) -0.005(2) -0.005(2)
C2 0.039(3) 0.026(2) 0.025(2) 0.0008(19) -0.0074(19) -0.0113(18)
C3 0.026(2) 0.0165(19) 0.023(2) -0.0051(16) -0.0047(17) -0.0043(15)
C4 0.021(2) 0.025(2) 0.034(3) -0.0088(18) -0.0048(18) -0.0011(16)
C5 0.027(2) 0.034(2) 0.033(3) -0.006(2) -0.0113(19) 0.0001(18)
C6 0.036(3) 0.025(2) 0.025(2) 0.0040(18) -0.0137(19) -0.0030(18)
C7 0.030(2) 0.027(2) 0.023(2) -0.0022(18) -0.0034(18) -0.0073(17)
C8 0.026(2) 0.0127(18) 0.024(2) -0.0023(16) -0.0039(17) -0.0036(15)
C9 0.031(2) 0.016(2) 0.025(2) -0.0025(16) -0.0088(18) -0.0068(16)
C10 0.026(2) 0.017(2) 0.029(2) -0.0038(17) -0.0055(18) -0.0056(16)
C11 0.026(2) 0.023(2) 0.045(3) -0.007(2) -0.006(2) -0.0047(17)
C12 0.031(2) 0.025(2) 0.050(3) -0.005(2) -0.022(2) 0.0004(18)
C13 0.037(3) 0.023(2) 0.034(3) 0.0012(19) -0.015(2) -0.0094(18)
C14 0.032(2) 0.018(2) 0.023(2) -0.0023(17) -0.0096(18) -0.0051(16)
O1 0.0435(15) 0.0288(15) 0.049(2) -0.0088(15) -0.0240(16) 0.0097(12)
O2 0.0288(17) 0.0443(13) 0.049(2) -0.0114(13) -0.0168(15) 0.0015(13)
O3 0.0287(12) 0.0319(16) 0.0259(16) -0.0037(11) -0.0038(11) -0.0103(11)
O4 0.0247(12) 0.0211(13) 0.0319(17) -0.0060(12) -0.0061(12) 0.0022(10)
O5 0.0366(17) 0.0243(11) 0.0291(16) -0.0043(10) -0.0155(13) -0.0044(12)
O6 0.0443(15) 0.0184(15) 0.0380(18) -0.0025(12) -0.0133(13) -0.0006(12)
C15 0.066(2) 0.022(2) 0.035(3) -0.0005(16) -0.016(2) -0.0051(17)
C16 0.060(2) 0.0246(19) 0.049(3) -0.009(2) -0.028(2) 0.0129(16)
C17 0.0392(18) 0.0436(15) 0.078(4) -0.007(2) -0.032(3) 0.0145(18)
C18 0.043(3) 0.0572(19) 0.072(4) -0.004(2) -0.040(3) -0.002(2)
C19 0.029(2) 0.0551(17) 0.048(3) -0.0136(18) -0.0102(19) -0.0127(19)
C20 0.0306(15) 0.0457(17) 0.037(2) -0.0104(17) 0.0016(17) -0.0169(18)
C21 0.0415(16) 0.027(2) 0.022(2) -0.0019(15) -0.0033(15) -0.0109(14)
C22 0.0348(14) 0.0201(17) 0.025(2) -0.0033(17) -0.0088(16) 0.0017(13)
C23 0.0246(16) 0.0255(12) 0.031(2) 0.0006(15) -0.0119(18) 0.0034(15)
C24 0.030(2) 0.0356(15) 0.025(2) -0.0039(13) -0.0144(18) -0.0038(15)
C25 0.041(2) 0.0313(14) 0.043(3) -0.0148(15) -0.0135(18) -0.0068(18)
C26 0.050(2) 0.0212(14) 0.046(3) -0.0081(15) -0.0089(19) -0.0116(18)
O7 0.046(2) 0.038(3) 0.033(2) -0.011(2) -0.0058(17) -0.007(2)
O8 0.053(3) 0.029(2) 0.0273(19) -0.0054(16) -0.004(2) -0.014(2)
C27 0.042(3) 0.047(5) 0.045(4) 0.001(4) -0.001(3) -0.008(3)
C28 0.049(2) 0.034(3) 0.030(2) -0.007(2) -0.0049(19) -0.009(2)
C29 0.052(3) 0.033(2) 0.028(2) -0.006(2) -0.005(2) -0.013(2)
C30 0.056(4) 0.031(3) 0.029(4) -0.004(3) -0.008(3) -0.011(3)
O7' 0.046(2) 0.039(3) 0.033(2) -0.010(2) -0.005(2) -0.004(3)
O8' 0.052(3) 0.029(3) 0.028(2) -0.005(2) -0.005(3) -0.010(3)
C27' 0.042(4) 0.044(5) 0.039(5) 0.002(4) -0.004(4) -0.007(4)
C28' 0.049(3) 0.036(3) 0.030(2) -0.007(2) -0.005(2) -0.010(2)
C29' 0.051(3) 0.033(2) 0.028(2) -0.005(2) -0.006(2) -0.010(2)
C30' 0.058(5) 0.029(4) 0.027(4) 0.001(4) -0.004(4) -0.013(4)

loop_
_atom_type_symbol
_atom_type_description
_atom_type_scat_dispersion_real
_atom_type_scat_dispersion_imag
_atom_type_scat_source
C C 0.0033 0.0016 'International Tables Vol C Tables 4.2.6.8 and 6.1.1.4'
H H 0.0000 0.0000 'International Tables Vol C Tables 4.2.6.8 and 6.1.1.4'
Si Si 0.0817 0.0704 'International Tables Vol C Tables 4.2.6.8 and 6.1.1.4'
K K 0.2009 0.2494 'International Tables Vol C Tables 4.2.6.8 and 6.1.1.4'
O O 0.0106 0.0060 'International Tables Vol C Tables 4.2.6.8 and 6.1.1.4'

loop_
_geom_angle_atom_site_label_1
_geom_angle_atom_site_label_2
_geom_angle_atom_site_label_3
_geom_angle
_geom_angle_site_symmetry_1
O3 K1 O6 161.35(10) .
O3 K1 O1 118.56(10) .
O6 K1 O1 59.78(9) .
O3 K1 O4 60.33(8) .
O6 K1 O4 115.69(9) .
O1 K1 O4 164.56(10) .
O3 K1 O8' 71.27(18) .
O6 K1 O8' 124.39(19) .
O1 K1 O8' 82.2(2) .
O4 K1 O8' 110.3(2) .
O3 K1 O8 74.18(12) .
O6 K1 O8 123.27(12) .
O1 K1 O8 89.85(14) .
O4 K1 O8 103.93(13) .
O8' K1 O8 11.2(2) .
O3 K1 O7' 116.5(2) .
O6 K1 O7' 81.9(2) .
O1 K1 O7' 93.0(2) .
O4 K1 O7' 101.1(2) .
O8' K1 O7' 59.7(3) .
O8 K1 O7' 50.8(2) .
O3 K1 O7 126.89(14) .
O6 K1 O7 71.64(14) .
O1 K1 O7 85.70(14) .
O4 K1 O7 107.35(13) .
O8' K1 O7 66.1(2) .
O8 K1 O7 58.37(15) .
O7' K1 O7 10.5(2) .
O3 K1 O5 119.65(8) .
O6 K1 O5 59.66(8) .
O1 K1 O5 119.34(9) .
O4 K1 O5 59.32(8) .
O8' K1 O5 131.9(2) .
O8 K1 O5 120.89(15) .
O7' K1 O5 75.7(2) .
O7 K1 O5 72.95(12) .
O3 K1 O2 58.87(9) .
O6 K1 O2 114.17(9) .
O1 K1 O2 60.04(10) .
O4 K1 O2 114.92(9) .
O8' K1 O2 69.1(2) .
O8 K1 O2 79.99(15) .
O7' K1 O2 125.0(2) .
O7 K1 O2 126.32(12) .
O5 K1 O2 158.74(10) .
O3 K1 C1 75.06(11) .
O6 K1 C1 86.46(11) .
O1 K1 C1 95.06(11) .
O4 K1 C1 69.58(10) .
O8' K1 C1 139.6(2) .
O8 K1 C1 147.24(14) .
O7' K1 C1 160.1(2) .
O7 K1 C1 154.22(14) .
O5 K1 C1 84.44(11) .
O2 K1 C1 74.66(11) .
C3 Si1 C14 91.96(18) .
C3 Si1 C1 115.2(2) .
C14 Si1 C1 113.0(2) .
C3 Si1 C2 112.40(18) .
C14 Si1 C2 117.43(19) .
C1 Si1 C2 106.7(2) .
Si1 C1 K1 156.2(2) .
C2 C2 Si1 115.8(4) 2_656
C4 C3 C8 119.6(4) .
C4 C3 Si1 131.3(3) .
C8 C3 Si1 109.0(3) .
C5 C4 C3 121.8(4) .
C4 C5 C6 118.2(4) .
C7 C6 C5 122.1(4) .
C6 C7 C8 120.8(4) .
C7 C8 C9 126.8(4) .
C7 C8 C3 117.5(4) .
C9 C8 C3 115.7(3) .
C10 C9 C8 127.2(4) .
C10 C9 C14 117.7(4) .
C8 C9 C14 115.2(4) .
C11 C10 C9 121.9(4) .
C10 C11 C12 120.2(4) .
C13 C12 C11 119.4(4) .
C14 C13 C12 122.2(4) .
C13 C14 C9 118.5(4) .
C13 C14 Si1 133.3(3) .
C9 C14 Si1 108.2(3) .
C17 O1 C16 112.3(4) .
C17 O1 K1 115.4(3) .
C16 O1 K1 116.7(2) .
C18 O2 C19 111.7(4) .
C18 O2 K1 110.3(3) .
C19 O2 K1 111.7(2) .
C21 O3 C20 112.4(3) .
C21 O3 K1 117.8(2) .
C20 O3 K1 120.0(2) .
C23 O4 C22 113.3(3) .
C23 O4 K1 113.4(2) .
C22 O4 K1 107.2(2) .
C24 O5 C25 111.4(3) .
C24 O5 K1 114.6(2) .
C25 O5 K1 113.3(2) .
C26 O6 C15 111.3(4) .
C26 O6 K1 115.7(2) .
C15 O6 K1 111.5(3) .
O6 C15 C16 108.5(4) .
O1 C16 C15 108.8(4) .
O1 C17 C18 109.0(4) .
O2 C18 C17 108.4(4) .
O2 C19 C20 108.5(4) .
O3 C20 C19 108.3(4) .
O3 C21 C22 108.1(3) .
O4 C22 C21 108.5(3) .
O4 C23 C24 107.7(3) .
O5 C24 C23 108.2(3) .
O5 C25 C26 107.9(4) .
O6 C26 C25 108.8(4) .
C28 O7 C27 113.6(5) .
C28 O7 K1 104.9(4) .
C27 O7 K1 124.3(5) .
C30 O8 C29 113.3(5) .
C30 O8 K1 121.9(5) .
C29 O8 K1 119.1(3) .
O7 C28 C29 112.6(4) .
O8 C29 C28 110.9(4) .
C27' O7' C28' 113.5(6) .
C27' O7' K1 122.9(8) .
C28' O7' K1 116.2(5) .
C29' O8' C30' 113.8(6) .
C29' O8' K1 103.1(6) .
C30' O8' K1 124.6(11) .
O7' C28' C29' 112.1(7) .
O8' C29' C28' 112.6(7) .

loop_
_geom_bond_atom_site_label_1
_geom_bond_atom_site_label_2
_geom_bond_distance
_geom_bond_site_symmetry_2
K1 O3 2.770(3) .
K1 O6 2.779(3) .
K1 O1 2.814(3) .
K1 O4 2.818(3) .
K1 O8' 2.820(6) .
K1 O8 2.822(4) .
K1 O7' 2.823(6) .
K1 O7 2.853(4) .
K1 O5 2.869(3) .
K1 O2 2.877(3) .
K1 C1 3.358(5) .
Si1 C3 1.843(4) .
Si1 C14 1.859(4) .
Si1 C1 1.867(5) .
Si1 C2 1.870(4) .
C2 C2 1.527(8) 2_656
C3 C4 1.389(5) .
C3 C8 1.432(5) .
C4 C5 1.376(6) .
C5 C6 1.397(6) .
C6 C7 1.361(6) .
C7 C8 1.410(5) .
C8 C9 1.426(5) .
C9 C10 1.405(6) .
C9 C14 1.447(5) .
C10 C11 1.368(6) .
C11 C12 1.390(6) .
C12 C13 1.383(6) .
C13 C14 1.381(6) .
O1 C17 1.423(6) .
O1 C16 1.425(6) .
O2 C18 1.407(6) .
O2 C19 1.424(6) .
O3 C21 1.410(5) .
O3 C20 1.421(5) .
O4 C23 1.417(5) .
O4 C22 1.420(5) .
O5 C24 1.416(5) .
O5 C25 1.432(5) .
O6 C26 1.413(6) .
O6 C15 1.418(5) .
C15 C16 1.479(7) .
C17 C18 1.495(8) .
C19 C20 1.486(6) .
C21 C22 1.493(6) .
C23 C24 1.494(6) .
C25 C26 1.486(6) .
O7 C28 1.396(4) .
O7 C27 1.396(4) .
O8 C30 1.395(4) .
O8 C29 1.399(4) .
C28 C29 1.483(9) .
O7' C27' 1.396(4) .
O7' C28' 1.397(4) .
O8' C29' 1.395(4) .
O8' C30' 1.395(4) .
C28' C29' 1.481(13) .

loop_
_geom_torsion_atom_site_label_1
_geom_torsion_atom_site_label_2
_geom_torsion_atom_site_label_3
_geom_torsion_atom_site_label_4
_geom_torsion
_geom_torsion_site_symmetry_4
C3 Si1 C1 K1 132.5(5) .
C14 Si1 C1 K1 -123.6(5) .
C2 Si1 C1 K1 7.0(6) .
O3 K1 C1 Si1 171.2(6) .
O6 K1 C1 Si1 -6.2(6) .
O1 K1 C1 Si1 53.0(6) .
O4 K1 C1 Si1 -125.4(6) .
O8' K1 C1 Si1 136.9(6) .
O8 K1 C1 Si1 150.6(5) .
O7' K1 C1 Si1 -60.4(10) .
O7 K1 C1 Si1 -37.6(8) .
O5 K1 C1 Si1 -66.1(6) .
O2 K1 C1 Si1 110.0(6) .
C3 Si1 C2 C2 -175.9(4) 2_656
C14 Si1 C2 C2 79.3(5) 2_656
C1 Si1 C2 C2 -48.7(5) 2_656
C14 Si1 C3 C4 178.0(4) .
C1 Si1 C3 C4 -65.4(4) .
C2 Si1 C3 C4 57.1(4) .
C14 Si1 C3 C8 1.4(3) .
C1 Si1 C3 C8 118.0(3) .
C2 Si1 C3 C8 -119.5(3) .
C8 C3 C4 C5 -0.7(6) .
Si1 C3 C4 C5 -177.0(3) .
C3 C4 C5 C6 0.5(6) .
C4 C5 C6 C7 0.3(7) .
C5 C6 C7 C8 -0.9(7) .
C6 C7 C8 C9 178.9(4) .
C6 C7 C8 C3 0.7(6) .
C4 C3 C8 C7 0.1(6) .
Si1 C3 C8 C7 177.2(3) .
C4 C3 C8 C9 -178.3(4) .
Si1 C3 C8 C9 -1.2(4) .
C7 C8 C9 C10 2.5(7) .
C3 C8 C9 C10 -179.2(4) .
C7 C8 C9 C14 -177.9(4) .
C3 C8 C9 C14 0.3(5) .
C8 C9 C10 C11 178.6(4) .
C14 C9 C10 C11 -0.9(6) .
C9 C10 C11 C12 -0.3(6) .
C10 C11 C12 C13 0.9(6) .
C11 C12 C13 C14 -0.3(7) .
C12 C13 C14 C9 -0.9(6) .
C12 C13 C14 Si1 -179.4(3) .
C10 C9 C14 C13 1.5(6) .
C8 C9 C14 C13 -178.1(4) .
C10 C9 C14 Si1 -179.7(3) .
C8 C9 C14 Si1 0.7(4) .
C3 Si1 C14 C13 177.4(4) .
C1 Si1 C14 C13 58.9(5) .
C2 Si1 C14 C13 -66.1(5) .
C3 Si1 C14 C9 -1.2(3) .
C1 Si1 C14 C9 -119.7(3) .
C2 Si1 C14 C9 115.4(3) .
O3 K1 O1 C17 -18.6(4) .
O6 K1 O1 C17 140.1(4) .
O4 K1 O1 C17 63.0(5) .
O8' K1 O1 C17 -82.2(4) .
O8 K1 O1 C17 -90.4(3) .
O7' K1 O1 C17 -141.1(4) .
O7 K1 O1 C17 -148.7(3) .
O5 K1 O1 C17 143.6(3) .
O2 K1 O1 C17 -11.9(3) .
C1 K1 O1 C17 57.2(3) .
O3 K1 O1 C16 -153.7(3) .
O6 K1 O1 C16 4.9(3) .
O4 K1 O1 C16 -72.1(5) .
O8' K1 O1 C16 142.6(4) .
O8 K1 O1 C16 134.5(3) .
O7' K1 O1 C16 83.8(4) .
O7 K1 O1 C16 76.2(3) .
O5 K1 O1 C16 8.5(4) .
O2 K1 O1 C16 -147.0(4) .
C1 K1 O1 C16 -78.0(3) .
O3 K1 O2 C18 149.4(3) .
O6 K1 O2 C18 -50.2(3) .
O1 K1 O2 C18 -23.8(3) .
O4 K1 O2 C18 172.7(3) .
O8' K1 O2 C18 69.2(4) .
O8 K1 O2 C18 71.9(3) .
O7' K1 O2 C18 47.0(4) .
O7 K1 O2 C18 34.1(4) .
O5 K1 O2 C18 -118.3(4) .
C1 K1 O2 C18 -129.1(3) .
O3 K1 O2 C19 24.5(3) .
O6 K1 O2 C19 -175.1(3) .
O1 K1 O2 C19 -148.6(3) .
O4 K1 O2 C19 47.8(3) .
O8' K1 O2 C19 -55.6(3) .
O8 K1 O2 C19 -53.0(3) .
O7' K1 O2 C19 -77.9(4) .
O7 K1 O2 C19 -90.7(3) .
O5 K1 O2 C19 116.9(3) .
C1 K1 O2 C19 106.1(3) .
O6 K1 O3 C21 80.0(4) .
O1 K1 O3 C21 159.6(3) .
O4 K1 O3 C21 -2.7(2) .
O8' K1 O3 C21 -130.7(3) .
O8 K1 O3 C21 -119.4(3) .
O7' K1 O3 C21 -90.6(3) .
O7 K1 O3 C21 -92.8(3) .
O5 K1 O3 C21 -2.5(3) .
O2 K1 O3 C21 152.9(3) .
C1 K1 O3 C21 72.0(3) .
O6 K1 O3 C20 -63.4(4) .
O1 K1 O3 C20 16.3(3) .
O4 K1 O3 C20 -146.1(3) .
O8' K1 O3 C20 85.9(4) .
O8 K1 O3 C20 97.2(3) .
O7' K1 O3 C20 126.0(3) .
O7 K1 O3 C20 123.8(3) .
O5 K1 O3 C20 -145.9(3) .
O2 K1 O3 C20 9.5(3) .
C1 K1 O3 C20 -71.4(3) .
O3 K1 O4 C23 -156.9(3) .
O6 K1 O4 C23 43.7(3) .
O1 K1 O4 C23 112.8(4) .
O8' K1 O4 C23 -104.2(3) .
O8 K1 O4 C23 -94.6(3) .
O7' K1 O4 C23 -42.6(3) .
O7 K1 O4 C23 -33.9(3) .
O5 K1 O4 C23 23.3(2) .
O2 K1 O4 C23 -179.9(2) .
C1 K1 O4 C23 119.1(3) .
O3 K1 O4 C22 -31.1(2) .
O6 K1 O4 C22 169.5(2) .
O1 K1 O4 C22 -121.3(4) .
O8' K1 O4 C22 21.6(3) .
O8 K1 O4 C22 31.2(3) .
O7' K1 O4 C22 83.2(3) .
O7 K1 O4 C22 92.0(3) .
O5 K1 O4 C22 149.1(3) .
O2 K1 O4 C22 -54.1(3) .
C1 K1 O4 C22 -115.1(3) .
O3 K1 O5 C24 12.8(3) .
O6 K1 O5 C24 -145.7(3) .
O1 K1 O5 C24 -149.2(3) .
O4 K1 O5 C24 13.0(2) .
O8' K1 O5 C24 103.6(4) .
O8 K1 O5 C24 101.3(3) .
O7' K1 O5 C24 125.4(3) .
O7 K1 O5 C24 136.0(3) .
O2 K1 O5 C24 -67.0(4) .
C1 K1 O5 C24 -56.5(3) .
O3 K1 O5 C25 142.1(3) .
O6 K1 O5 C25 -16.3(3) .
O1 K1 O5 C25 -19.8(3) .
O4 K1 O5 C25 142.4(3) .
O8' K1 O5 C25 -127.0(4) .
O8 K1 O5 C25 -129.3(3) .
O7' K1 O5 C25 -105.2(4) .
O7 K1 O5 C25 -94.6(3) .
O2 K1 O5 C25 62.4(4) .
C1 K1 O5 C25 72.8(3) .
O3 K1 O6 C26 -112.5(4) .
O1 K1 O6 C26 157.2(3) .
O4 K1 O6 C26 -39.5(3) .
O8' K1 O6 C26 103.3(4) .
O8 K1 O6 C26 89.9(3) .
O7' K1 O6 C26 58.9(3) .
O7 K1 O6 C26 61.4(3) .
O5 K1 O6 C26 -19.2(3) .
O2 K1 O6 C26 -176.3(3) .
C1 K1 O6 C26 -104.8(3) .
O3 K1 O6 C15 119.0(4) .
O1 K1 O6 C15 28.7(3) .
O4 K1 O6 C15 -168.0(3) .
O8' K1 O6 C15 -25.2(4) .
O8 K1 O6 C15 -38.6(3) .
O7' K1 O6 C15 -69.6(3) .
O7 K1 O6 C15 -67.1(3) .
O5 K1 O6 C15 -147.7(3) .
O2 K1 O6 C15 55.2(3) .
C1 K1 O6 C15 126.7(3) .
C26 O6 C15 C16 168.4(4) .
K1 O6 C15 C16 -60.8(4) .
C17 O1 C16 C15 -172.7(4) .
K1 O1 C16 C15 -36.2(5) .
O6 C15 C16 O1 64.7(5) .
C16 O1 C17 C18 -178.1(4) .
K1 O1 C17 C18 44.8(5) .
C19 O2 C18 C17 -178.4(4) .
K1 O2 C18 C17 56.7(5) .
O1 C17 C18 O2 -69.6(6) .
C18 O2 C19 C20 -179.6(4) .
K1 O2 C19 C20 -55.5(4) .
C21 O3 C20 C19 174.1(4) .
K1 O3 C20 C19 -40.7(4) .
O2 C19 C20 O3 63.6(5) .
C20 O3 C21 C22 -179.4(3) .
K1 O3 C21 C22 34.6(4) .
C23 O4 C22 C21 -170.3(3) .
K1 O4 C22 C21 63.8(3) .
O3 C21 C22 O4 -67.4(4) .
C22 O4 C23 C24 -179.1(3) .
K1 O4 C23 C24 -56.6(4) .
C25 O5 C24 C23 -176.1(3) .
K1 O5 C24 C23 -45.8(4) .
O4 C23 C24 O5 68.7(4) .
C24 O5 C25 C26 179.1(4) .
K1 O5 C25 C26 48.2(4) .
C15 O6 C26 C25 -179.0(4) .
K1 O6 C26 C25 52.4(4) .
O5 C25 C26 O6 -67.1(5) .
O3 K1 O7 C28 -70.6(4) .
O6 K1 O7 C28 111.8(4) .
O1 K1 O7 C28 52.3(4) .
O4 K1 O7 C28 -136.2(4) .
O8' K1 O7 C28 -31.1(5) .
O8 K1 O7 C28 -40.2(4) .
O7' K1 O7 C28 -81.5(14) .
O5 K1 O7 C28 174.8(4) .
O2 K1 O7 C28 4.9(4) .
C1 K1 O7 C28 145.0(4) .
O3 K1 O7 C27 62.5(7) .
O6 K1 O7 C27 -115.1(7) .
O1 K1 O7 C27 -174.7(7) .
O4 K1 O7 C27 -3.1(7) .
O8' K1 O7 C27 102.0(7) .
O8 K1 O7 C27 92.9(7) .
O7' K1 O7 C27 51.6(14) .
O5 K1 O7 C27 -52.2(7) .
O2 K1 O7 C27 137.9(6) .
C1 K1 O7 C27 -81.9(7) .
O3 K1 O8 C30 20.4(8) .
O6 K1 O8 C30 -166.8(8) .
O1 K1 O8 C30 140.3(8) .
O4 K1 O8 C30 -32.7(8) .
O8' K1 O8 C30 93.7(16) .
O7' K1 O8 C30 -125.7(9) .
O7 K1 O8 C30 -134.7(8) .
O5 K1 O8 C30 -95.0(8) .
O2 K1 O8 C30 80.7(8) .
C1 K1 O8 C30 41.1(9) .
O3 K1 O8 C29 172.1(5) .
O6 K1 O8 C29 -15.2(6) .
O1 K1 O8 C29 -68.1(5) .
O4 K1 O8 C29 119.0(5) .
O8' K1 O8 C29 -114.7(15) .
O7' K1 O8 C29 25.9(5) .
O7 K1 O8 C29 17.0(5) .
O5 K1 O8 C29 56.6(5) .
O2 K1 O8 C29 -127.6(5) .
C1 K1 O8 C29 -167.2(4) .
C27 O7 C28 C29 -72.2(9) .
K1 O7 C28 C29 66.6(6) .
C30 O8 C29 C28 161.9(9) .
K1 O8 C29 C28 8.0(8) .
O7 C28 C29 O8 -52.3(8) .
O3 K1 O7' C27' 86.5(12) .
O6 K1 O7' C27' -90.4(12) .
O1 K1 O7' C27' -149.3(12) .
O4 K1 O7' C27' 24.3(12) .
O8' K1 O7' C27' 131.5(12) .
O8 K1 O7' C27' 123.3(12) .
O7 K1 O7' C27' -103.2(19) .
O5 K1 O7' C27' -29.8(12) .
O2 K1 O7' C27' 155.7(11) .
C1 K1 O7' C27' -35.6(15) .
O3 K1 O7' C28' -61.6(9) .
O6 K1 O7' C28' 121.4(9) .
O1 K1 O7' C28' 62.5(9) .
O4 K1 O7' C28' -123.8(9) .
O8' K1 O7' C28' -16.6(9) .
O8 K1 O7' C28' -24.8(8) .
O7 K1 O7' C28' 108.7(18) .
O5 K1 O7' C28' -177.9(9) .
O2 K1 O7' C28' 7.5(10) .
C1 K1 O7' C28' 176.3(8) .
O3 K1 O8' C29' 178.8(7) .
O6 K1 O8' C29' -12.6(8) .
O1 K1 O8' C29' -57.4(7) .
O4 K1 O8' C29' 131.9(7) .
O8 K1 O8' C29' 75.4(12) .
O7' K1 O8' C29' 40.7(6) .
O7 K1 O8' C29' 31.3(7) .
O5 K1 O8' C29' 65.4(8) .
O2 K1 O8' C29' -118.2(7) .
C1 K1 O8' C29' -146.1(6) .
O3 K1 O8' C30' 47.2(12) .
O6 K1 O8' C30' -144.2(12) .
O1 K1 O8' C30' 171.0(12) .
O4 K1 O8' C30' 0.3(13) .
O8 K1 O8' C30' -56.1(16) .
O7' K1 O8' C30' -90.9(13) .
O7 K1 O8' C30' -100.2(13) .
O5 K1 O8' C30' -66.2(13) .
O2 K1 O8' C30' 110.2(13) .
C1 K1 O8' C30' 82.4(13) .
C27' O7' C28' C29' -160.4(14) .
K1 O7' C28' C29' -9.3(14) .
C30' O8' C29' C28' 69.4(18) .
K1 O8' C29' C28' -68.3(10) .
O7' C28' C29' O8' 55.3(15) .
